data_7008656
loop_
_publ_author_name
'Wang, Lei'
'Zhu, Xun-Jin'
'Wong, Wai-Yeung'
'Guo, Jian-Ping'
'Wong, Wai-Kwok'
'Li, Zao-Ying'

_publ_section_title
;
 Dipyrrolylquinoxaline-bridged Schiff bases: a new class of fluorescent
 sensors for mercury(II).
;
_journal_issue 19
_journal_name_full 'Dalton transactions (Cambridge, England : 2003)'
_journal_page_first 3235
_journal_page_last 3240
_journal_paper_doi 10.1039/b505676d
_journal_year 2005
_chemical_formula_sum 'C22 H20 N6'
_chemical_formula_weight 368.44
_chemical_name_systematic
;
?
;
_space_group_IT_number 29
_symmetry_cell_setting orthorhombic
_symmetry_space_group_name_Hall 'P 2c -2ac'
_symmetry_space_group_name_H-M 'P c a 21'
_atom_sites_solution_hydrogens geom
_atom_sites_solution_primary direct
_atom_sites_solution_secondary difmap
_audit_creation_method SHELXL-97
_cell_angle_alpha 90.00
_cell_angle_beta 90.00
_cell_angle_gamma 90.00
_cell_formula_units_Z 8
_cell_length_a 25.4999(12)
_cell_length_b 4.9181(2)
_cell_length_c 28.3899(13)
_cell_measurement_temperature 293(2)
_cell_volume 3560.4(3)
_computing_data_reduction SAINT
_computing_structure_refinement 'SHELXL-97 (Sheldrick, 1997)'
_computing_structure_solution 'SHELXS-97 (Sheldrick, 1990)'
_diffrn_ambient_temperature 293(2)
_diffrn_measured_fraction_theta_full 0.999
_diffrn_measured_fraction_theta_max 0.999
_diffrn_measurement_device_type 'Smart CCD'
_diffrn_radiation_monochromator graphite
_diffrn_radiation_source 'fine-focus sealed tube'
_diffrn_radiation_type MoK\a
_diffrn_radiation_wavelength 0.71073
_diffrn_reflns_av_R_equivalents 0.0383
_diffrn_reflns_av_sigmaI/netI 0.0264
_diffrn_reflns_limit_h_max 22
_diffrn_reflns_limit_h_min -30
_diffrn_reflns_limit_k_max 5
_diffrn_reflns_limit_k_min -5
_diffrn_reflns_limit_l_max 33
_diffrn_reflns_limit_l_min -32
_diffrn_reflns_number 16235
_diffrn_reflns_theta_full 25.00
_diffrn_reflns_theta_max 25.00
_diffrn_reflns_theta_min 1.60
_exptl_absorpt_coefficient_mu 0.086
_exptl_absorpt_correction_T_max 1.0000
_exptl_absorpt_correction_T_min 0.6642
_exptl_absorpt_correction_type SADABS
_exptl_crystal_colour orange
_exptl_crystal_density_diffrn 1.375
_exptl_crystal_density_method 'not measured'
_exptl_crystal_description rod
_exptl_crystal_F_000 1552
_exptl_crystal_size_max 0.34
_exptl_crystal_size_mid 0.10
_exptl_crystal_size_min 0.10
_refine_diff_density_max 0.452
_refine_diff_density_min -0.193
_refine_diff_density_rms 0.041
_refine_ls_abs_structure_details 'Flack H D (1983), Acta Cryst. A39, 876-881'
_refine_ls_extinction_method none
_refine_ls_goodness_of_fit_ref 1.052
_refine_ls_hydrogen_treatment mixed
_refine_ls_matrix_type full
_refine_ls_number_parameters 521
_refine_ls_number_reflns 3193
_refine_ls_number_restraints 7
_refine_ls_restrained_S_all 1.109
_refine_ls_R_factor_all 0.0503
_refine_ls_R_factor_gt 0.0437
_refine_ls_shift/su_max 0.008
_refine_ls_shift/su_mean 0.004
_refine_ls_structure_factor_coef Fsqd
_refine_ls_weighting_details 'calc w=1/[\s^2^(Fo^2^)+(0.0781P)^2^+0.7824P] where P=(Fo^2^+2Fc^2^)/3'
_refine_ls_weighting_scheme calc
_refine_ls_wR_factor_gt 0.1163
_refine_ls_wR_factor_ref 0.1227
_reflns_number_gt 2859
_reflns_number_total 3193
_reflns_threshold_expression >2sigma(I)
_cod_data_source_file b505676d.txt
_cod_data_source_block wy1104wc
_cod_depositor_comments
;
The following automatic conversions were performed:
'_symmetry_cell_setting' value 'Orthorhombic' changed to 'orthorhombic'
according to '/home/saulius/struct/CIF-dictionaries/cif_core.dic'
dictionary named 'cif_core.dic' version 2.4.1 from 2010-06-29.

Automatic conversion script
Id: cif_fix_enum 1527 2010-12-29 10:47:43Z saulius 
;
_cod_original_sg_symbol_H-M Pca2(1)
_cod_database_code 7008656

loop_
_symmetry_equiv_pos_as_xyz
'x, y, z'
'-x, -y, z+1/2'
'x+1/2, -y, z'
'-x+1/2, y, z+1/2'

loop_
_atom_site_label
_atom_site_type_symbol
_atom_site_fract_x
_atom_site_fract_y
_atom_site_fract_z
_atom_site_U_iso_or_equiv
_atom_site_adp_type
_atom_site_occupancy
_atom_site_symmetry_multiplicity
_atom_site_calc_flag
_atom_site_refinement_flags
_atom_site_disorder_assembly
_atom_site_disorder_group
C1 C 0.12669(14) 1.2393(8) 0.08405(14) 0.0466(9) Uani 1 1 d . . .
H1A H 0.1243 1.1954 0.0523 0.056 Uiso 1 1 calc R . .
C2 C 0.09557(15) 1.4412(8) 0.10251(15) 0.0488(9) Uani 1 1 d . . .
H2A H 0.0722 1.5346 0.0832 0.059 Uiso 1 1 calc R . .
C3 C 0.09907(16) 1.5061(9) 0.15058(16) 0.0527(10) Uani 1 1 d . . .
H3A H 0.0778 1.6427 0.1628 0.063 Uiso 1 1 calc R . .
C4 C 0.13282(16) 1.3737(8) 0.17957(14) 0.0491(10) Uani 1 1 d . . .
H4A H 0.1346 1.4207 0.2113 0.059 Uiso 1 1 calc R . .
C5 C 0.16526(14) 1.1645(8) 0.16175(13) 0.0413(8) Uani 1 1 d . . .
C6 C 0.16232(13) 1.0984(7) 0.11338(13) 0.0387(8) Uani 1 1 d . . .
C7 C 0.23003(14) 0.8404(8) 0.17286(12) 0.0395(8) Uani 1 1 d . . .
C8 C 0.26461(15) 0.7231(8) 0.20939(13) 0.0421(8) Uani 1 1 d . . .
C9 C 0.26692(17) 0.8114(9) 0.25623(14) 0.0537(10) Uani 1 1 d . . .
H9A H 0.2466 0.9470 0.2699 0.064 Uiso 1 1 calc R . .
C10 C 0.30512(18) 0.6586(10) 0.27810(14) 0.0555(11) Uani 1 1 d . . .
H10A H 0.3153 0.6720 0.3095 0.067 Uiso 1 1 calc R . .
C11 C 0.32575(16) 0.4806(9) 0.24484(13) 0.0485(10) Uani 1 1 d . . .
C12 C 0.36800(17) 0.2970(9) 0.25057(17) 0.0558(11) Uani 1 1 d . . .
H12A H 0.3835 0.2860 0.2802 0.067 Uiso 1 1 calc R . .
C13 C 0.4322(2) -0.0319(12) 0.2271(2) 0.0749(15) Uani 1 1 d . . .
H13A H 0.4208 -0.2192 0.2301 0.090 Uiso 1 1 calc R . .
H13B H 0.4486 0.0216 0.2565 0.090 Uiso 1 1 calc R . .
C14 C 0.4709(2) -0.0093(13) 0.1879(2) 0.0832(16) Uani 1 1 d . . .
H14A H 0.5052 -0.0515 0.2007 0.100 Uiso 1 1 calc R . .
H14B H 0.4718 0.1796 0.1781 0.100 Uiso 1 1 calc R . .
C15 C 0.46351(18) -0.1817(13) 0.1440(2) 0.0773(15) Uani 1 1 d . . .
H15A H 0.4807 -0.0884 0.1181 0.093 Uiso 1 1 calc R . .
H15B H 0.4822 -0.3510 0.1488 0.093 Uiso 1 1 calc R . .
C16 C 0.40921(18) -0.2523(10) 0.1280(2) 0.0682(13) Uani 1 1 d . . .
H16A H 0.4115 -0.3419 0.0976 0.082 Uiso 1 1 calc R . .
H16B H 0.3943 -0.3812 0.1501 0.082 Uiso 1 1 calc R . .
C17 C 0.34985(15) 0.0301(8) 0.08509(16) 0.0479(9) Uani 1 1 d D . .
H17A H 0.3578 -0.0790 0.0593 0.057 Uiso 1 1 calc R . .
C18 C 0.31232(13) 0.2386(8) 0.07820(13) 0.0411(8) Uani 1 1 d . . .
C19 C 0.28766(15) 0.3125(9) 0.03642(14) 0.0476(9) Uani 1 1 d . . .
H19A H 0.2929 0.2352 0.0069 0.057 Uiso 1 1 calc R . .
C20 C 0.25366(15) 0.5239(8) 0.04732(13) 0.0446(9) Uani 1 1 d . . .
H20A H 0.2322 0.6175 0.0264 0.054 Uiso 1 1 calc R . .
C21 C 0.25780(13) 0.5696(7) 0.09630(13) 0.0368(8) Uani 1 1 d . . .
C22 C 0.22731(13) 0.7719(7) 0.12275(12) 0.0359(8) Uani 1 1 d . . .
C23 C 0.37296(17) 0.9312(9) 0.38539(16) 0.0548(11) Uani 1 1 d . . .
H23A H 0.3749 0.9877 0.3542 0.066 Uiso 1 1 calc R . .
C24 C 0.33873(17) 1.0508(9) 0.41518(18) 0.0584(11) Uani 1 1 d . . .
H24A H 0.3173 1.1908 0.4044 0.070 Uiso 1 1 calc R . .
C25 C 0.33513(17) 0.9648(9) 0.46272(18) 0.0564(11) Uani 1 1 d . . .
H25A H 0.3111 1.0471 0.4828 0.068 Uiso 1 1 calc R . .
C26 C 0.36637(15) 0.7639(8) 0.47911(15) 0.0492(9) Uani 1 1 d . . .
H26A H 0.3636 0.7090 0.5104 0.059 Uiso 1 1 calc R . .
C27 C 0.40326(14) 0.6366(7) 0.44915(13) 0.0409(8) Uani 1 1 d . . .
C28 C 0.40599(14) 0.7188(8) 0.40182(14) 0.0426(8) Uani 1 1 d . . .
C29 C 0.47001(13) 0.3255(7) 0.43725(12) 0.0372(8) Uani 1 1 d . . .
C30 C 0.50167(14) 0.1204(7) 0.46175(13) 0.0381(8) Uani 1 1 d . . .
C31 C 0.49700(16) 0.0563(8) 0.51017(14) 0.0478(9) Uani 1 1 d . . .
H31A H 0.4746 0.1380 0.5318 0.057 Uiso 1 1 calc R . .
C32 C 0.53190(16) -0.1494(9) 0.51910(15) 0.0527(10) Uani 1 1 d . . .
H32A H 0.5373 -0.2344 0.5480 0.063 Uiso 1 1 calc R . .
C33 C 0.55783(15) -0.2079(8) 0.47713(14) 0.0460(9) Uani 1 1 d . . .
C34 C 0.59636(17) -0.4075(9) 0.46847(18) 0.0568(11) Uani 1 1 d . . .
H34A H 0.6048 -0.5236 0.4932 0.068 Uiso 1 1 calc R . .
C35 C 0.6570(2) -0.6661(11) 0.4230(3) 0.089(2) Uani 1 1 d . . .
H35A H 0.6427 -0.7907 0.3998 0.107 Uiso 1 1 calc R . .
H35B H 0.6603 -0.7640 0.4525 0.107 Uiso 1 1 calc R . .
C36 C 0.71168(19) -0.5749(14) 0.4068(2) 0.089(2) Uani 1 1 d . . .
H36A H 0.7315 -0.7361 0.3984 0.106 Uiso 1 1 calc R . .
H36B H 0.7292 -0.4915 0.4334 0.106 Uiso 1 1 calc R . .
C37 C 0.7148(2) -0.3623(14) 0.3624(3) 0.098(2) Uani 1 1 d . . .
H37A H 0.7101 -0.1797 0.3746 0.117 Uiso 1 1 calc R . .
H37B H 0.7498 -0.3721 0.3491 0.117 Uiso 1 1 calc R . .
C38 C 0.6783(2) -0.4016(13) 0.3254(2) 0.0861(18) Uani 1 1 d . . .
H38A H 0.6695 -0.5929 0.3229 0.103 Uiso 1 1 calc R . .
H38B H 0.6936 -0.3442 0.2958 0.103 Uiso 1 1 calc R . .
C39 C 0.6127(2) -0.0756(11) 0.3048(2) 0.0707(15) Uani 1 1 d . . .
H39A H 0.6291 -0.0676 0.2756 0.085 Uiso 1 1 calc R . .
C40 C 0.57020(18) 0.0971(10) 0.31210(15) 0.0570(11) Uani 1 1 d . . .
C41 C 0.5498(2) 0.2896(11) 0.28195(15) 0.0697(14) Uani 1 1 d . . .
H41A H 0.5607 0.3205 0.2511 0.084 Uiso 1 1 calc R . .
C42 C 0.51118(18) 0.4268(11) 0.30495(15) 0.0625(12) Uani 1 1 d . . .
H42A H 0.4907 0.5669 0.2930 0.075 Uiso 1 1 calc R . .
C43 C 0.50843(15) 0.3135(8) 0.35089(14) 0.0466(9) Uani 1 1 d . . .
C44 C 0.47262(14) 0.4079(8) 0.38788(13) 0.0418(8) Uani 1 1 d . . .
N1 N 0.19902(12) 1.0303(7) 0.19034(11) 0.0430(7) Uani 1 1 d . . .
N2 N 0.30034(13) 0.5229(7) 0.20309(12) 0.0456(8) Uani 1 1 d D . .
N3 N 0.38658(15) 0.1441(8) 0.21775(14) 0.0607(10) Uani 1 1 d D . .
N4 N 0.37381(13) -0.0214(7) 0.12385(14) 0.0545(9) Uani 1 1 d D . .
N5 N 0.29381(11) 0.3956(7) 0.11441(11) 0.0417(7) Uani 1 1 d . . .
N6 N 0.19353(11) 0.9033(6) 0.09500(11) 0.0402(7) Uani 1 1 d . . .
N7 N 0.43533(11) 0.4403(6) 0.46569(11) 0.0399(7) Uani 1 1 d . . .
N8 N 0.53859(12) -0.0416(7) 0.44291(12) 0.0450(7) Uani 1 1 d D . .
N9 N 0.62071(14) -0.4427(8) 0.42941(17) 0.0669(11) Uani 1 1 d . . .
N10 N 0.63116(18) -0.2442(10) 0.3348(2) 0.0787(13) Uani 1 1 d D . .
N11 N 0.54422(13) 0.1129(7) 0.35492(12) 0.0526(9) Uani 1 1 d . . .
N12 N 0.44039(13) 0.5991(7) 0.37175(11) 0.0472(8) Uani 1 1 d . . .
H2 H 0.304(2) 0.444(12) 0.1737(12) 0.09(2) Uiso 1 1 d D . .
H8 H 0.549(2) -0.050(12) 0.4116(9) 0.087(18) Uiso 1 1 d D . .
H10 H 0.611(4) -0.26(2) 0.361(3) 0.28(6) Uiso 1 1 d D . .
H4 H 0.374(2) 0.14(2) 0.1509(11) 0.31(7) Uiso 1 1 d D . .

loop_
_atom_site_aniso_label
_atom_site_aniso_U_11
_atom_site_aniso_U_22
_atom_site_aniso_U_33
_atom_site_aniso_U_23
_atom_site_aniso_U_13
_atom_site_aniso_U_12
C1 0.0404(19) 0.053(2) 0.046(2) -0.0028(18) -0.0021(16) -0.0018(17)
C2 0.039(2) 0.051(2) 0.056(2) -0.0001(18) 0.0017(17) 0.0006(17)
C3 0.049(2) 0.053(2) 0.057(2) -0.001(2) 0.0152(19) 0.0080(19)
C4 0.051(2) 0.054(2) 0.043(2) -0.0073(18) 0.0108(18) -0.0002(18)
C5 0.0396(19) 0.044(2) 0.041(2) 0.0013(16) 0.0059(15) -0.0061(16)
C6 0.0356(18) 0.0404(18) 0.0403(19) -0.0013(15) 0.0049(15) -0.0073(15)
C7 0.0382(18) 0.044(2) 0.0359(18) 0.0028(16) 0.0035(15) -0.0100(15)
C8 0.0418(19) 0.048(2) 0.0365(18) 0.0037(16) 0.0024(15) -0.0108(16)
C9 0.057(2) 0.065(3) 0.039(2) -0.0049(19) 0.0020(18) -0.005(2)
C10 0.061(2) 0.072(3) 0.0340(19) 0.0043(19) -0.0051(18) -0.012(2)
C11 0.050(2) 0.058(2) 0.038(2) 0.0093(18) -0.0087(17) -0.0134(19)
C12 0.054(2) 0.063(3) 0.051(2) 0.019(2) -0.0102(19) -0.013(2)
C13 0.062(3) 0.078(3) 0.085(4) 0.022(3) -0.021(3) 0.005(3)
C14 0.051(3) 0.094(4) 0.104(4) 0.010(4) -0.008(3) -0.001(3)
C15 0.048(2) 0.104(4) 0.080(4) 0.019(3) 0.001(2) 0.012(3)
C16 0.054(3) 0.065(3) 0.086(3) 0.005(3) -0.006(2) 0.014(2)
C17 0.0383(19) 0.047(2) 0.059(3) -0.0076(19) 0.0054(18) -0.0024(17)
C18 0.0350(18) 0.048(2) 0.0404(19) -0.0014(16) 0.0030(15) -0.0044(15)
C19 0.043(2) 0.059(2) 0.040(2) -0.0087(18) 0.0029(16) 0.0015(18)
C20 0.0407(19) 0.057(2) 0.0364(19) -0.0012(17) -0.0022(16) 0.0042(18)
C21 0.0316(17) 0.0397(18) 0.0392(18) 0.0008(15) 0.0018(14) -0.0045(14)
C22 0.0336(17) 0.0379(18) 0.0361(18) -0.0015(14) 0.0028(14) -0.0081(14)
C23 0.056(2) 0.057(2) 0.051(2) 0.008(2) -0.018(2) -0.007(2)
C24 0.045(2) 0.055(2) 0.075(3) 0.003(2) -0.019(2) 0.0032(19)
C25 0.043(2) 0.057(3) 0.070(3) -0.005(2) -0.004(2) 0.0051(19)
C26 0.043(2) 0.055(2) 0.049(2) -0.0004(19) 0.0008(17) 0.0037(18)
C27 0.0378(18) 0.0401(19) 0.045(2) -0.0008(16) -0.0041(15) -0.0062(15)
C28 0.0402(19) 0.045(2) 0.0430(19) 0.0013(16) -0.0061(16) -0.0056(17)
C29 0.0356(17) 0.0414(19) 0.0347(18) -0.0006(15) -0.0015(14) -0.0064(15)
C30 0.0330(17) 0.0418(18) 0.0395(19) -0.0033(15) -0.0017(14) -0.0051(15)
C31 0.045(2) 0.060(2) 0.039(2) -0.0008(17) -0.0002(16) 0.0027(19)
C32 0.053(2) 0.060(3) 0.045(2) 0.0082(19) -0.0101(18) 0.005(2)
C33 0.0372(19) 0.049(2) 0.052(2) -0.0007(18) -0.0103(16) 0.0010(17)
C34 0.045(2) 0.050(2) 0.075(3) -0.005(2) -0.014(2) -0.0016(18)
C35 0.059(3) 0.068(3) 0.140(6) -0.040(4) 0.002(3) 0.014(3)
C36 0.047(3) 0.105(5) 0.115(5) -0.053(4) -0.011(3) 0.016(3)
C37 0.057(3) 0.109(5) 0.127(6) -0.053(5) 0.020(3) -0.015(3)
C38 0.067(3) 0.087(4) 0.104(4) -0.032(3) 0.022(3) 0.004(3)
C39 0.070(3) 0.070(3) 0.072(3) -0.032(3) 0.029(3) -0.023(3)
C40 0.057(2) 0.070(3) 0.044(2) -0.016(2) 0.014(2) -0.019(2)
C41 0.073(3) 0.097(4) 0.039(2) -0.007(2) 0.016(2) -0.030(3)
C42 0.059(3) 0.086(3) 0.042(2) 0.009(2) 0.002(2) -0.009(2)
C43 0.046(2) 0.057(2) 0.0372(19) -0.0026(18) 0.0016(17) -0.0102(18)
C44 0.0381(19) 0.048(2) 0.0390(19) -0.0013(17) -0.0024(15) -0.0114(16)
N1 0.0457(17) 0.0479(17) 0.0355(16) -0.0026(14) 0.0036(14) -0.0020(15)
N2 0.0473(17) 0.0524(19) 0.0370(18) 0.0027(15) -0.0033(14) -0.0021(16)
N3 0.052(2) 0.062(2) 0.068(2) 0.013(2) -0.0143(18) 0.0003(18)
N4 0.0446(18) 0.0519(19) 0.067(2) 0.0036(18) -0.0060(17) 0.0076(15)
N5 0.0374(16) 0.0456(17) 0.0421(16) -0.0011(14) 0.0015(13) -0.0028(13)
N6 0.0358(15) 0.0458(17) 0.0388(16) -0.0023(14) 0.0001(13) -0.0022(13)
N7 0.0358(16) 0.0462(17) 0.0378(16) 0.0015(13) -0.0011(13) 0.0006(13)
N8 0.0382(17) 0.0535(19) 0.0433(18) -0.0057(15) 0.0006(14) 0.0011(15)
N9 0.0433(19) 0.059(2) 0.098(3) -0.027(2) 0.001(2) 0.0044(17)
N10 0.068(3) 0.071(3) 0.098(4) -0.020(3) 0.037(3) 0.000(2)
N11 0.0516(19) 0.063(2) 0.0432(18) -0.0124(17) 0.0106(15) -0.0120(18)
N12 0.0473(18) 0.0535(19) 0.0407(17) 0.0041(14) -0.0065(14) -0.0079(16)

loop_
_atom_type_symbol
_atom_type_description
_atom_type_scat_dispersion_real
_atom_type_scat_dispersion_imag
_atom_type_scat_source
C C 0.0033 0.0000 'International Tables Vol C Tables 4.2.6.8 and 6.1.1.4'
H H 0.0000 0.0000 'International Tables Vol C Tables 4.2.6.8 and 6.1.1.4'
N N 0.0061 0.0000 'International Tables Vol C Tables 4.2.6.8 and 6.1.1.4'

loop_
_geom_angle_atom_site_label_1
_geom_angle_atom_site_label_2
_geom_angle_atom_site_label_3
_geom_angle
_geom_angle_site_symmetry_1
_geom_angle_site_symmetry_3
_geom_angle_publ_flag
C2 C1 C6 120.0(4) . . ?
C1 C2 C3 119.9(4) . . ?
C4 C3 C2 121.4(4) . . ?
C3 C4 C5 120.2(4) . . ?
N1 C5 C4 120.8(4) . . ?
N1 C5 C6 120.2(3) . . ?
C4 C5 C6 119.0(4) . . ?
N6 C6 C1 120.0(3) . . ?
N6 C6 C5 120.5(3) . . ?
C1 C6 C5 119.6(3) . . ?
N1 C7 C22 120.0(3) . . ?
N1 C7 C8 111.7(3) . . ?
C22 C7 C8 128.4(3) . . ?
N2 C8 C9 108.8(4) . . ?
N2 C8 C7 126.4(3) . . ?
C9 C8 C7 124.8(4) . . ?
C10 C9 C8 106.8(4) . . ?
C9 C10 C11 107.7(4) . . ?
N2 C11 C10 108.3(4) . . ?
N2 C11 C12 123.9(4) . . ?
C10 C11 C12 127.7(4) . . ?
N3 C12 C11 124.7(4) . . ?
N3 C13 C14 110.2(4) . . ?
C13 C14 C15 119.2(5) . . ?
C16 C15 C14 119.5(5) . . ?
N4 C16 C15 114.7(4) . . ?
N4 C17 C18 125.6(4) . . ?
N5 C18 C19 109.7(3) . . ?
N5 C18 C17 122.5(3) . . ?
C19 C18 C17 127.8(4) . . ?
C20 C19 C18 106.7(3) . . ?
C19 C20 C21 107.0(3) . . ?
N5 C21 C20 108.9(3) . . ?
N5 C21 C22 126.3(3) . . ?
C20 C21 C22 124.9(3) . . ?
N6 C22 C7 119.6(3) . . ?
N6 C22 C21 111.6(3) . . ?
C7 C22 C21 128.9(3) . . ?
C24 C23 C28 119.9(4) . . ?
C23 C24 C25 120.5(4) . . ?
C26 C25 C24 120.5(4) . . ?
C25 C26 C27 120.6(4) . . ?
N7 C27 C28 120.6(3) . . ?
N7 C27 C26 120.7(3) . . ?
C28 C27 C26 118.7(4) . . ?
N12 C28 C27 120.6(3) . . ?
N12 C28 C23 119.7(4) . . ?
C27 C28 C23 119.8(4) . . ?
N7 C29 C44 119.8(3) . . ?
N7 C29 C30 111.8(3) . . ?
C44 C29 C30 128.4(3) . . ?
N8 C30 C31 108.3(3) . . ?
N8 C30 C29 127.2(3) . . ?
C31 C30 C29 124.6(3) . . ?
C32 C31 C30 106.8(4) . . ?
C31 C32 C33 107.6(4) . . ?
N8 C33 C32 108.4(3) . . ?
N8 C33 C34 123.0(4) . . ?
C32 C33 C34 128.6(4) . . ?
N9 C34 C33 125.6(5) . . ?
N9 C35 C36 113.4(5) . . ?
C35 C36 C37 117.4(5) . . ?
C38 C37 C36 116.8(5) . . ?
C37 C38 N10 109.5(5) . . ?
N10 C39 C40 125.7(5) . . ?
C41 C40 N11 109.0(4) . . ?
C41 C40 C39 128.3(4) . . ?
N11 C40 C39 122.4(5) . . ?
C42 C41 C40 108.4(4) . . ?
C41 C42 C43 106.4(4) . . ?
N11 C43 C42 109.4(4) . . ?
N11 C43 C44 126.3(4) . . ?
C42 C43 C44 124.3(4) . . ?
N12 C44 C29 119.9(3) . . ?
N12 C44 C43 111.2(3) . . ?
C29 C44 C43 128.9(4) . . ?
C7 N1 C5 120.0(3) . . ?
C8 N2 C11 108.4(3) . . ?
C12 N3 C13 120.2(4) . . ?
C17 N4 C16 121.2(4) . . ?
C21 N5 C18 107.7(3) . . ?
C22 N6 C6 119.7(3) . . ?
C29 N7 C27 119.8(3) . . ?
C30 N8 C33 108.9(3) . . ?
C34 N9 C35 121.4(5) . . ?
C39 N10 C38 121.8(5) . . ?
C43 N11 C40 106.8(4) . . ?
C44 N12 C28 119.3(3) . . ?

loop_
_geom_bond_atom_site_label_1
_geom_bond_atom_site_label_2
_geom_bond_distance
_geom_bond_site_symmetry_2
_geom_bond_publ_flag
C1 C2 1.375(5) . ?
C1 C6 1.414(5) . ?
C2 C3 1.404(6) . ?
C3 C4 1.357(6) . ?
C4 C5 1.413(5) . ?
C5 N1 1.355(5) . ?
C5 C6 1.413(5) . ?
C6 N6 1.351(5) . ?
C7 N1 1.321(5) . ?
C7 C22 1.464(5) . ?
C7 C8 1.478(5) . ?
C8 N2 1.353(5) . ?
C8 C9 1.400(6) . ?
C9 C10 1.378(6) . ?
C10 C11 1.391(6) . ?
C11 N2 1.367(5) . ?
C11 C12 1.415(6) . ?
C12 N3 1.288(6) . ?
C13 N3 1.474(6) . ?
C13 C14 1.491(8) . ?
C14 C15 1.521(9) . ?
C15 C16 1.498(7) . ?
C16 N4 1.455(6) . ?
C17 N4 1.284(6) . ?
C17 C18 1.416(6) . ?
C18 N5 1.369(5) . ?
C18 C19 1.391(5) . ?
C19 C20 1.389(6) . ?
C20 C21 1.412(5) . ?
C21 N5 1.357(5) . ?
C21 C22 1.469(5) . ?
C22 N6 1.334(5) . ?
C23 C24 1.350(7) . ?
C23 C28 1.421(6) . ?
C24 C25 1.418(7) . ?
C25 C26 1.352(6) . ?
C26 C27 1.414(5) . ?
C27 N7 1.350(5) . ?
C27 C28 1.405(5) . ?
C28 N12 1.358(5) . ?
C29 N7 1.324(5) . ?
C29 C44 1.460(5) . ?
C29 C30 1.467(5) . ?
C30 N8 1.344(5) . ?
C30 C31 1.415(6) . ?
C31 C32 1.371(6) . ?
C32 C33 1.393(6) . ?
C33 N8 1.361(5) . ?
C33 C34 1.411(6) . ?
C34 N9 1.283(7) . ?
C35 N9 1.448(6) . ?
C35 C36 1.535(8) . ?
C36 C37 1.639(10) . ?
C37 C38 1.417(9) . ?
C38 N10 1.454(7) . ?
C39 N10 1.278(7) . ?
C39 C40 1.392(7) . ?
C40 C41 1.378(7) . ?
C40 N11 1.387(5) . ?
C41 C42 1.361(7) . ?
C42 C43 1.420(6) . ?
C43 N11 1.349(6) . ?
C43 C44 1.467(5) . ?
C44 N12 1.330(5) . ?
